data_4500038
loop_
_publ_author_name
'Gagnon, Eric'
'Maris, Thierry'
'Arseneault, Pierre-Marc'
'Maly, Kenneth E.'
'Wuest,James D'

_publ_section_title
;
 Structural Features in Crystals of Derivatives of Benzene with Multiple
 Contiguous Phenyl Substituents
;
_journal_name_full 'Cryst. Growth & Design'
_journal_page_first 648
_journal_page_last 657
_journal_paper_doi 10.1021/cg9010746
_journal_volume 10
_journal_year 2010
_chemical_compound_source 'Synthesized by the authors. See text'
_chemical_formula_moiety 'C30 H22'
_chemical_formula_sum 'C30 H22'
_chemical_formula_weight 382.48
_chemical_name_systematic
; 
 ? 
;
_space_group_IT_number 2
_symmetry_cell_setting triclinic
_symmetry_space_group_name_Hall '-P 1'
_symmetry_space_group_name_H-M 'P -1'
_atom_sites_solution_hydrogens geom
_atom_sites_solution_primary direct
_atom_sites_solution_secondary difmap
_audit_creation_method SHELXL-97
_cell_angle_alpha 104.517(1)
_cell_angle_beta 91.259(1)
_cell_angle_gamma 92.359(1)
_cell_formula_units_Z 1
_cell_length_a 6.0881(1)
_cell_length_b 8.4119(2)
_cell_length_c 10.6561(2)
_cell_measurement_reflns_used 5754
_cell_measurement_temperature 150
_cell_measurement_theta_max 67.75
_cell_measurement_theta_min 4.29
_cell_volume 527.560(18)
_computing_cell_refinement 'SAINT V7.34A (Bruker AXS, 2006b)'
_computing_data_collection 'APEX2 v2.1-0 (Bruker AXS, 2006a)'
_computing_data_reduction 'SAINT V7.34A (Bruker AXS, 2006b)'
_computing_molecular_graphics 'SHELXTL v6.12 (Bruker AXS, 2001)'
_computing_publication_material 'UdMX (Maris, 2004)'
_computing_structure_refinement 'SHELXL97 (Sheldrick, 2008)'
_computing_structure_solution 'SHELXS97 (Sheldrick, 2008)'
_diffrn_ambient_temperature 150
_diffrn_detector_area_resol_mean 8.3
_diffrn_measured_fraction_theta_full 0.864
_diffrn_measured_fraction_theta_max 0.864
_diffrn_measurement_device_type 'Bruker Microstar'
_diffrn_measurement_method \w
_diffrn_radiation_monochromator 'Helios optics'
_diffrn_radiation_source 'Rotating Anode'
_diffrn_radiation_type CuK\a
_diffrn_radiation_wavelength 1.54178
_diffrn_reflns_av_R_equivalents 0.042
_diffrn_reflns_av_sigmaI/netI 0.0227
_diffrn_reflns_limit_h_max 7
_diffrn_reflns_limit_h_min -7
_diffrn_reflns_limit_k_max 10
_diffrn_reflns_limit_k_min -10
_diffrn_reflns_limit_l_max 11
_diffrn_reflns_limit_l_min -12
_diffrn_reflns_number 8354
_diffrn_reflns_theta_full 67.81
_diffrn_reflns_theta_max 67.81
_diffrn_reflns_theta_min 4.29
_diffrn_standards_interval_time 900
_diffrn_standards_number 54
_exptl_absorpt_coefficient_mu 0.514
_exptl_absorpt_correction_T_max 0.9746
_exptl_absorpt_correction_T_min 0.8369
_exptl_absorpt_correction_type multi-scan
_exptl_absorpt_process_details 'Sadabs (Sheldrick, 2007)'
_exptl_crystal_colour Colorless
_exptl_crystal_density_diffrn 1.204
_exptl_crystal_density_method 'not measured'
_exptl_crystal_description needle
_exptl_crystal_F_000 202
_exptl_crystal_size_max 0.21
_exptl_crystal_size_mid 0.08
_exptl_crystal_size_min 0.05
_refine_diff_density_max 0.250
_refine_diff_density_min -0.163
_refine_diff_density_rms 0.035
_refine_ls_extinction_method none
_refine_ls_goodness_of_fit_ref 1.054
_refine_ls_hydrogen_treatment constr
_refine_ls_matrix_type full
_refine_ls_number_parameters 136
_refine_ls_number_reflns 1659
_refine_ls_number_restraints 0
_refine_ls_restrained_S_all 1.054
_refine_ls_R_factor_all 0.0432
_refine_ls_R_factor_gt 0.0414
_refine_ls_shift/su_max 0.006
_refine_ls_shift/su_mean 0.001
_refine_ls_structure_factor_coef Fsqd
_refine_ls_weighting_details 'calc w=1/[\s^2^(Fo^2^)+(0.0695P)^2^+0.1253P] where P=(Fo^2^+2Fc^2^)/3'
_refine_ls_weighting_scheme calc
_refine_ls_wR_factor_gt 0.1160
_refine_ls_wR_factor_ref 0.1184
_reflns_number_gt 1565
_reflns_number_total 1659
_reflns_threshold_expression I>2\s(I)
_cod_data_source_file deposit.cif
_cod_data_source_block TPB2
_cod_original_sg_symbol_H-M P-1
_cod_database_code 4500038

loop_
_symmetry_equiv_pos_as_xyz
'x, y, z'
'-x, -y, -z'

loop_
_atom_site_label
_atom_site_type_symbol
_atom_site_fract_x
_atom_site_fract_y
_atom_site_fract_z
_atom_site_U_iso_or_equiv
_atom_site_adp_type
_atom_site_occupancy
_atom_site_symmetry_multiplicity
_atom_site_calc_flag
_atom_site_refinement_flags
C1 C 0.1512(2) -0.03891(15) -0.10076(13) 0.0303(3) Uani 1 1 d .
C2 C 0.0439(2) 0.11065(15) -0.07736(13) 0.0304(3) Uani 1 1 d .
C3 C -0.1046(2) 0.14506(15) 0.02257(13) 0.0309(4) Uani 1 1 d .
H3 H -0.1772 0.2456 0.0380 0.037 Uiso 1 1 calc R
C10 C 0.3056(2) -0.08961(15) -0.20872(13) 0.0312(4) Uani 1 1 d .
C11 C 0.2473(2) -0.08916(16) -0.33565(14) 0.0356(4) Uani 1 1 d .
H11 H 0.1097 -0.0491 -0.3539 0.043 Uiso 1 1 calc R
C12 C 0.3879(3) -0.14651(18) -0.43551(15) 0.0428(4) Uani 1 1 d .
H12 H 0.3459 -0.1465 -0.5219 0.051 Uiso 1 1 calc R
C13 C 0.5907(3) -0.20413(18) -0.40975(16) 0.0465(4) Uani 1 1 d .
H13 H 0.6874 -0.2436 -0.4782 0.056 Uiso 1 1 calc R
C14 C 0.6502(2) -0.20349(17) -0.28400(16) 0.0411(4) Uani 1 1 d .
H14 H 0.7890 -0.2416 -0.2656 0.049 Uiso 1 1 calc R
C15 C 0.5089(2) -0.14774(16) -0.18508(14) 0.0346(4) Uani 1 1 d .
H15 H 0.5512 -0.1490 -0.0990 0.041 Uiso 1 1 calc R
C20 C 0.0903(2) 0.23605(15) -0.15117(13) 0.0315(4) Uani 1 1 d .
C21 C 0.3000(2) 0.31045(17) -0.14802(16) 0.0400(4) Uani 1 1 d .
H21 H 0.4157 0.2791 -0.0994 0.048 Uiso 1 1 calc R
C22 C 0.3414(2) 0.42861(17) -0.21442(17) 0.0438(4) Uani 1 1 d .
H22 H 0.4846 0.4794 -0.2098 0.053 Uiso 1 1 calc R
C23 C 0.1784(3) 0.47385(17) -0.28701(15) 0.0410(4) Uani 1 1 d .
H23 H 0.2086 0.5541 -0.3339 0.049 Uiso 1 1 calc R
C24 C -0.0300(3) 0.40174(18) -0.29144(15) 0.0428(4) Uani 1 1 d .
H24 H -0.1438 0.4326 -0.3417 0.051 Uiso 1 1 calc R
C25 C -0.0750(2) 0.28486(17) -0.22337(15) 0.0375(4) Uani 1 1 d .
H25 H -0.2200 0.2376 -0.2260 0.045 Uiso 1 1 calc R

loop_
_atom_site_aniso_label
_atom_site_aniso_U_11
_atom_site_aniso_U_22
_atom_site_aniso_U_33
_atom_site_aniso_U_23
_atom_site_aniso_U_13
_atom_site_aniso_U_12
C1 0.0318(6) 0.0306(6) 0.0293(8) 0.0089(6) -0.0010(5) -0.0030(5)
C2 0.0318(6) 0.0300(6) 0.0300(8) 0.0092(6) -0.0009(5) -0.0028(5)
C3 0.0330(6) 0.0287(6) 0.0319(8) 0.0094(6) 0.0001(5) 0.0006(5)
C10 0.0358(7) 0.0251(6) 0.0323(8) 0.0066(5) 0.0029(5) -0.0039(5)
C11 0.0402(7) 0.0319(7) 0.0366(8) 0.0127(6) 0.0020(6) -0.0026(5)
C12 0.0602(9) 0.0390(8) 0.0299(8) 0.0111(7) 0.0046(6) -0.0103(6)
C13 0.0507(8) 0.0403(8) 0.0447(10) 0.0024(7) 0.0209(7) -0.0050(6)
C14 0.0357(7) 0.0346(7) 0.0515(10) 0.0078(7) 0.0072(6) -0.0015(5)
C15 0.0361(7) 0.0314(7) 0.0357(8) 0.0076(6) 0.0009(5) -0.0038(5)
C20 0.0372(7) 0.0288(6) 0.0290(8) 0.0079(6) 0.0054(5) 0.0013(5)
C21 0.0372(7) 0.0380(7) 0.0484(10) 0.0174(7) 0.0018(6) -0.0015(5)
C22 0.0429(8) 0.0341(7) 0.0576(11) 0.0170(7) 0.0101(7) -0.0030(6)
C23 0.0600(9) 0.0286(7) 0.0370(9) 0.0119(6) 0.0135(7) 0.0013(6)
C24 0.0538(9) 0.0369(7) 0.0412(9) 0.0161(7) -0.0014(7) 0.0031(6)
C25 0.0367(7) 0.0380(7) 0.0411(9) 0.0163(7) 0.0007(6) -0.0009(5)

loop_
_atom_type_symbol
_atom_type_description
_atom_type_scat_dispersion_real
_atom_type_scat_dispersion_imag
_atom_type_scat_source
C C 0.0181 0.0091 'International Tables Vol C Tables 4.2.6.8 and 6.1.1.4'
H H 0.0000 0.0000 'International Tables Vol C Tables 4.2.6.8 and 6.1.1.4'

loop_
_geom_angle_atom_site_label_1
_geom_angle_atom_site_label_2
_geom_angle_atom_site_label_3
_geom_angle
_geom_angle_site_symmetry_1
_geom_angle_publ_flag
C3 C1 C2 118.40(12) 2 y
C3 C1 C10 119.07(11) 2 y
C2 C1 C10 122.48(13) . y
C3 C2 C1 118.59(13) . y
C3 C2 C20 118.78(11) . y
C1 C2 C20 122.57(12) . y
C1 C3 C2 123.00(12) 2 y
C1 C3 H3 118.5 2 y
C2 C3 H3 118.5 . y
C15 C10 C11 118.28(12) . y
C15 C10 C1 119.95(13) . y
C11 C10 C1 121.67(12) . y
C12 C11 C10 120.62(13) . y
C12 C11 H11 119.7 . y
C10 C11 H11 119.7 . y
C11 C12 C13 120.18(14) . y
C11 C12 H12 119.9 . y
C13 C12 H12 119.9 . y
C14 C13 C12 119.45(13) . y
C14 C13 H13 120.3 . y
C12 C13 H13 120.3 . y
C15 C14 C13 120.19(13) . y
C15 C14 H14 119.9 . y
C13 C14 H14 119.9 . y
C14 C15 C10 121.28(14) . y
C14 C15 H15 119.4 . y
C10 C15 H15 119.4 . y
C25 C20 C21 118.00(14) . y
C25 C20 C2 120.97(12) . y
C21 C20 C2 121.01(12) . y
C22 C21 C20 120.85(14) . y
C22 C21 H21 119.6 . y
C20 C21 H21 119.6 . y
C23 C22 C21 120.73(14) . y
C23 C22 H22 119.6 . y
C21 C22 H22 119.6 . y
C22 C23 C24 119.32(15) . y
C22 C23 H23 120.3 . y
C24 C23 H23 120.3 . y
C23 C24 C25 120.59(14) . y
C23 C24 H24 119.7 . y
C25 C24 H24 119.7 . y
C24 C25 C20 120.49(13) . y
C24 C25 H25 119.8 . y
C20 C25 H25 119.8 . y

loop_
_geom_bond_atom_site_label_1
_geom_bond_atom_site_label_2
_geom_bond_distance
_geom_bond_site_symmetry_2
_geom_bond_publ_flag
C1 C3 1.391(2) 2 y
C1 C2 1.4105(18) . y
C1 C10 1.4912(18) . y
C2 C3 1.3945(19) . y
C2 C20 1.487(2) . y
C3 C1 1.391(2) 2 y
C3 H3 0.9500 . y
C10 C15 1.3903(18) . y
C10 C11 1.392(2) . y
C11 C12 1.384(2) . y
C11 H11 0.9500 . y
C12 C13 1.391(2) . y
C12 H12 0.9500 . y
C13 C14 1.379(2) . y
C13 H13 0.9500 . y
C14 C15 1.377(2) . y
C14 H14 0.9500 . y
C15 H15 0.9500 . y
C20 C25 1.3904(19) . y
C20 C21 1.3941(19) . y
C21 C22 1.375(2) . y
C21 H21 0.9500 . y
C22 C23 1.369(2) . y
C22 H22 0.9500 . y
C23 C24 1.379(2) . y
C23 H23 0.9500 . y
C24 C25 1.383(2) . y
C24 H24 0.9500 . y
C25 H25 0.9500 . y
